data_7227068
loop_
_publ_author_name
'Tarai, Arup'
'Baruah, Jubaraj B.'

_publ_section_title
;
 Quaternary and senary sub-assemblies in cocrystals and salts of
 quinoline-4-carbaldoxime with aromatic carboxylic acids
;
_journal_issue 47
_journal_name_full CrystEngComm
_journal_page_first 9095
_journal_paper_doi 10.1039/C6CE02170K
_journal_volume 18
_journal_year 2016
_chemical_formula_moiety 'C10 H9 N2 O, C7 H5 O4, 0.5(H2 O)'
_chemical_formula_sum 'C17 H15 N2 O5.5'
_chemical_formula_weight 335.31
_chemical_name_systematic
; 
 ? 
;
_space_group_IT_number 15
_space_group_name_Hall '-C 2yc'
_symmetry_cell_setting monoclinic
_symmetry_space_group_name_Hall '-C 2yc'
_symmetry_space_group_name_H-M 'C 1 2/c 1'
_atom_sites_solution_hydrogens geom
_atom_sites_solution_primary direct
_atom_sites_solution_secondary difmap
_audit_creation_method SHELXL-97
_audit_update_record
;
2016-10-13 deposited with the CCDC.
2016-11-10 downloaded from the CCDC.
;
_cell_angle_alpha 90.00
_cell_angle_beta 113.093(6)
_cell_angle_gamma 90.00
_cell_formula_units_Z 8
_cell_length_a 16.7216(18)
_cell_length_b 10.9118(11)
_cell_length_c 18.807(2)
_cell_measurement_reflns_used 2768
_cell_measurement_temperature 296(2)
_cell_measurement_theta_max 23.00
_cell_measurement_theta_min 2.29
_cell_volume 3156.6(6)
_computing_structure_refinement 'SHELXL-97 (Sheldrick, 1997)'
_computing_structure_solution 'SHELXS-97 (Sheldrick, 1990)'
_diffrn_ambient_temperature 296(2)
_diffrn_measured_fraction_theta_full 0.982
_diffrn_measured_fraction_theta_max 0.982
_diffrn_measurement_device_type 'CCD area detector'
_diffrn_measurement_method 'phi and omega scans'
_diffrn_radiation_monochromator graphite
_diffrn_radiation_source 'fine-focus sealed tube'
_diffrn_radiation_type MoK\a
_diffrn_radiation_wavelength 0.71073
_diffrn_reflns_av_R_equivalents 0.0586
_diffrn_reflns_av_sigmaI/netI 0.0692
_diffrn_reflns_limit_h_max 18
_diffrn_reflns_limit_h_min -19
_diffrn_reflns_limit_k_max 12
_diffrn_reflns_limit_k_min -12
_diffrn_reflns_limit_l_max 22
_diffrn_reflns_limit_l_min -22
_diffrn_reflns_number 18990
_diffrn_reflns_theta_full 25.05
_diffrn_reflns_theta_max 25.05
_diffrn_reflns_theta_min 2.29
_exptl_absorpt_coefficient_mu 0.107
_exptl_absorpt_correction_T_max 0.987
_exptl_absorpt_correction_T_min 0.970
_exptl_absorpt_correction_type multi-scan
_exptl_absorpt_process_details multi-scan
_exptl_crystal_colour Colourless
_exptl_crystal_density_diffrn 1.411
_exptl_crystal_density_method 'not measured'
_exptl_crystal_description Needle
_exptl_crystal_F_000 1400
_exptl_crystal_size_max 0.32
_exptl_crystal_size_mid 0.24
_exptl_crystal_size_min 0.12
_refine_diff_density_max 0.174
_refine_diff_density_min -0.208
_refine_diff_density_rms 0.043
_refine_ls_extinction_method none
_refine_ls_goodness_of_fit_ref 1.068
_refine_ls_hydrogen_treatment mixed
_refine_ls_matrix_type full
_refine_ls_number_parameters 233
_refine_ls_number_reflns 2739
_refine_ls_number_restraints 0
_refine_ls_restrained_S_all 1.068
_refine_ls_R_factor_all 0.0926
_refine_ls_R_factor_gt 0.0514
_refine_ls_shift/su_max 0.000
_refine_ls_shift/su_mean 0.000
_refine_ls_structure_factor_coef Fsqd
_refine_ls_weighting_details 'calc w=1/[\s^2^(Fo^2^)+(0.0100P)^2^+2.0000P] where P=(Fo^2^+2Fc^2^)/3'
_refine_ls_weighting_scheme calc
_refine_ls_wR_factor_gt 0.1046
_refine_ls_wR_factor_ref 0.1204
_reflns_number_gt 1679
_reflns_number_total 2739
_reflns_threshold_expression >2sigma(I)
_cod_data_source_file c6ce02170k2.cif
_cod_data_source_block 1213
_cod_depositor_comments
;
The following automatic conversions were performed:

'_symmetry_cell_setting' value 'Monoclinic' changed to 'monoclinic'
according to
/usr/data/users/saulius/crontab/automatic-downloads/rss-feeds/RSC/lib/dictionaries/cif_core.dic
dictionary named 'cif_core.dic' version 2.4.2 from 2011-04-26.

Automatic conversion script
Id: cif_fix_values 4268 2015-11-12 08:31:59Z antanas 

 Adding full bibliography for 7227063--7227069.cif.

2018-03-04
Z value and formula fixed to values more according to usual
chemical conventions.                 miguel
;
_cod_original_formula_sum 'C34 H30 N4 O11'
_cod_original_formula_weight 670.62
_cod_original_formula_moiety '2(C10 H9 N2 O), 2(C7 H5 O4), H2 O'
_cod_original_formula_units_Z 4
_cod_original_cell_volume 3156.7(6)
_cod_original_sg_symbol_H-M 'C 2/c'
_cod_database_code 7227068

loop_
_symmetry_equiv_pos_as_xyz
'x, y, z'
'-x, y, -z+1/2'
'x+1/2, y+1/2, z'
'-x+1/2, y+1/2, -z+1/2'
'-x, -y, -z'
'x, -y, z-1/2'
'-x+1/2, -y+1/2, -z'
'x+1/2, -y+1/2, z-1/2'

loop_
_atom_site_label
_atom_site_type_symbol
_atom_site_fract_x
_atom_site_fract_y
_atom_site_fract_z
_atom_site_U_iso_or_equiv
_atom_site_adp_type
_atom_site_occupancy
_atom_site_symmetry_multiplicity
_atom_site_calc_flag
_atom_site_refinement_flags
C2 C 0.14310(15) 0.6732(2) 0.05670(13) 0.0465(6) Uani 1 1 d .
C10 C 0.26805(16) 0.5743(2) 0.04442(13) 0.0475(6) Uani 1 1 d .
C5 C 0.35726(17) 0.5640(3) 0.06182(16) 0.0610(7) Uani 1 1 d .
H5 H 0.3780 0.5029 0.0391 0.073 Uiso 1 1 calc R
C9 C 0.23466(15) 0.6668(2) 0.07804(13) 0.0459(6) Uani 1 1 d .
C3 C 0.09021(16) 0.5909(2) 0.00348(13) 0.0524(6) Uani 1 1 d .
H3 H 0.0302 0.5962 -0.0126 0.063 Uiso 1 1 calc R
C8 C 0.29594(17) 0.7467(2) 0.13178(14) 0.0596(7) Uani 1 1 d .
H8 H 0.2768 0.8071 0.1563 0.072 Uiso 1 1 calc R
C4 C 0.12644(17) 0.5002(2) -0.02611(14) 0.0548(7) Uani 1 1 d .
H4 H 0.0903 0.4431 -0.0605 0.066 Uiso 1 1 calc R
C6 C 0.41313(18) 0.6443(3) 0.11231(17) 0.0744(8) Uani 1 1 d .
H6 H 0.4724 0.6388 0.1236 0.089 Uiso 1 1 calc R
C1 C 0.10446(17) 0.7676(2) 0.08878(14) 0.0564(7) Uani 1 1 d .
H1 H 0.1336 0.8404 0.1086 0.068 Uiso 1 1 calc R
C7 C 0.38199(19) 0.7357(3) 0.14764(17) 0.0725(8) Uani 1 1 d .
H7 H 0.4211 0.7895 0.1824 0.087 Uiso 1 1 calc R
C12 C 0.24569(15) 0.8381(2) 0.33678(12) 0.0438(6) Uani 1 1 d .
C17 C 0.33319(15) 0.8495(2) 0.34934(12) 0.0447(6) Uani 1 1 d .
C16 C 0.35999(16) 0.9392(2) 0.30994(13) 0.0485(6) Uani 1 1 d .
C13 C 0.18520(16) 0.9160(2) 0.28319(14) 0.0537(7) Uani 1 1 d .
H13 H 0.1265 0.9084 0.2737 0.064 Uiso 1 1 calc R
C15 C 0.29895(17) 1.0147(2) 0.25843(14) 0.0554(7) Uani 1 1 d .
H15 H 0.3165 1.0744 0.2324 0.067 Uiso 1 1 calc R
C11 C 0.21631(18) 0.7453(2) 0.37939(14) 0.0507(6) Uani 1 1 d .
C14 C 0.21141(17) 1.0033(2) 0.24457(14) 0.0601(7) Uani 1 1 d .
H14 H 0.1707 1.0548 0.2092 0.072 Uiso 1 1 calc R
O2 O 0.13694(11) 0.73386(16) 0.36646(10) 0.0639(5) Uani 1 1 d .
O3 O 0.27461(11) 0.67725(16) 0.42813(10) 0.0620(5) Uani 1 1 d .
O4 O 0.39651(10) 0.77815(16) 0.40052(10) 0.0610(5) Uani 1 1 d .
H4A H 0.3746 0.7295 0.4208 0.092 Uiso 1 1 calc R
O5 O 0.44688(10) 0.94453(17) 0.32563(10) 0.0669(5) Uani 1 1 d .
H5A H 0.4566 1.0026 0.3025 0.100 Uiso 1 1 calc R
O6 O 0.0000 0.6203(2) 0.2500 0.0567(7) Uani 1 2 d S
O1 O -0.00046(12) 0.84526(17) 0.11791(12) 0.0756(6) Uani 1 1 d .
H1A H -0.0462 0.8275 0.1219 0.113 Uiso 1 1 calc R
N1 N 0.02822(15) 0.74605(19) 0.08856(12) 0.0602(6) Uani 1 1 d .
N2 N 0.21115(14) 0.49323(18) -0.00645(11) 0.0501(5) Uani 1 1 d .
H2 H 0.2384(17) 0.426(3) -0.0289(16) 0.098(10) Uiso 1 1 d .
H6A H 0.0407(19) 0.665(3) 0.2821(17) 0.115(13) Uiso 1 1 d .

loop_
_atom_site_aniso_label
_atom_site_aniso_U_11
_atom_site_aniso_U_22
_atom_site_aniso_U_33
_atom_site_aniso_U_23
_atom_site_aniso_U_13
_atom_site_aniso_U_12
C2 0.0481(17) 0.0427(14) 0.0492(14) 0.0027(11) 0.0196(12) 0.0021(12)
C10 0.0481(17) 0.0430(15) 0.0524(15) 0.0094(12) 0.0208(13) 0.0045(12)
C5 0.0490(19) 0.0621(18) 0.0758(19) 0.0107(15) 0.0288(15) 0.0090(14)
C9 0.0411(16) 0.0464(14) 0.0495(14) 0.0045(11) 0.0171(12) -0.0004(12)
C3 0.0421(15) 0.0564(16) 0.0552(15) -0.0007(13) 0.0152(13) 0.0013(13)
C8 0.055(2) 0.0559(17) 0.0633(17) -0.0043(13) 0.0180(15) -0.0042(13)
C4 0.0570(19) 0.0516(16) 0.0521(15) -0.0047(12) 0.0175(13) -0.0004(13)
C6 0.0437(18) 0.084(2) 0.094(2) 0.0118(19) 0.0260(17) 0.0014(17)
C1 0.0533(18) 0.0548(16) 0.0611(17) -0.0082(13) 0.0223(14) -0.0025(13)
C7 0.052(2) 0.070(2) 0.086(2) -0.0044(16) 0.0167(16) -0.0124(15)
C12 0.0420(16) 0.0453(14) 0.0428(13) -0.0058(11) 0.0152(12) -0.0057(11)
C17 0.0415(16) 0.0454(14) 0.0443(13) 0.0000(11) 0.0137(12) -0.0004(12)
C16 0.0411(16) 0.0544(16) 0.0503(14) 0.0000(12) 0.0182(12) -0.0085(12)
C13 0.0402(16) 0.0632(17) 0.0553(15) -0.0057(13) 0.0162(13) -0.0020(13)
C15 0.0594(19) 0.0533(16) 0.0522(15) 0.0078(12) 0.0205(14) -0.0036(13)
C11 0.0494(18) 0.0537(16) 0.0506(16) -0.0107(12) 0.0215(14) -0.0100(13)
C14 0.0541(19) 0.0619(18) 0.0560(16) 0.0068(13) 0.0125(14) 0.0039(14)
O2 0.0464(12) 0.0769(13) 0.0719(12) -0.0041(9) 0.0270(10) -0.0135(9)
O3 0.0547(12) 0.0637(12) 0.0676(11) 0.0135(9) 0.0239(10) -0.0053(9)
O4 0.0438(11) 0.0652(12) 0.0696(12) 0.0210(9) 0.0175(9) 0.0001(9)
O5 0.0490(12) 0.0739(14) 0.0773(13) 0.0199(10) 0.0243(10) -0.0070(9)
O6 0.0497(18) 0.0589(17) 0.0614(17) 0.000 0.0216(15) 0.000
O1 0.0706(14) 0.0683(13) 0.0978(14) -0.0098(11) 0.0435(12) 0.0080(10)
N1 0.0644(16) 0.0577(14) 0.0634(14) -0.0016(11) 0.0302(12) 0.0141(12)
N2 0.0485(15) 0.0490(13) 0.0537(13) 0.0009(10) 0.0211(11) 0.0058(11)

loop_
_atom_type_symbol
_atom_type_description
_atom_type_scat_dispersion_real
_atom_type_scat_dispersion_imag
_atom_type_scat_source
C C 0.0033 0.0016 'International Tables Vol C Tables 4.2.6.8 and 6.1.1.4'
H H 0.0000 0.0000 'International Tables Vol C Tables 4.2.6.8 and 6.1.1.4'
N N 0.0061 0.0033 'International Tables Vol C Tables 4.2.6.8 and 6.1.1.4'
O O 0.0106 0.0060 'International Tables Vol C Tables 4.2.6.8 and 6.1.1.4'

loop_
_geom_angle_atom_site_label_1
_geom_angle_atom_site_label_2
_geom_angle_atom_site_label_3
_geom_angle
C3 C2 C9 119.1(2)
C3 C2 C1 119.8(2)
C9 C2 C1 121.2(2)
N2 C10 C5 119.6(2)
N2 C10 C9 118.9(2)
C5 C10 C9 121.5(2)
C6 C5 C10 119.2(3)
C10 C9 C8 117.0(2)
C10 C9 C2 118.5(2)
C8 C9 C2 124.5(2)
C2 C3 C4 120.0(2)
C7 C8 C9 120.6(2)
N2 C4 C3 121.3(2)
C5 C6 C7 120.5(3)
N1 C1 C2 117.6(2)
C8 C7 C6 121.1(3)
C17 C12 C13 118.8(2)
C17 C12 C11 121.0(2)
C13 C12 C11 120.2(2)
O4 C17 C12 122.9(2)
O4 C17 C16 116.8(2)
C12 C17 C16 120.3(2)
O5 C16 C15 124.1(2)
O5 C16 C17 116.7(2)
C15 C16 C17 119.2(2)
C14 C13 C12 120.8(2)
C16 C15 C14 121.1(2)
O2 C11 O3 122.0(2)
O2 C11 C12 120.6(2)
O3 C11 C12 117.4(2)
C13 C14 C15 119.7(2)
C1 N1 O1 110.6(2)
C4 N2 C10 122.2(2)

loop_
_geom_bond_atom_site_label_1
_geom_bond_atom_site_label_2
_geom_bond_distance
C2 C3 1.377(3)
C2 C9 1.424(3)
C2 C1 1.466(3)
C10 N2 1.375(3)
C10 C5 1.401(3)
C10 C9 1.417(3)
C5 C6 1.359(4)
C9 C8 1.421(3)
C3 C4 1.386(3)
C8 C7 1.355(3)
C4 N2 1.318(3)
C6 C7 1.407(4)
C1 N1 1.295(3)
C12 C17 1.393(3)
C12 C13 1.401(3)
C12 C11 1.489(3)
C17 O4 1.361(2)
C17 C16 1.403(3)
C16 O5 1.366(3)
C16 C15 1.372(3)
C13 C14 1.370(3)
C15 C14 1.388(3)
C11 O2 1.258(3)
C11 O3 1.281(3)
O1 N1 1.384(2)
